data_7043182
loop_
_publ_author_name
'Antony, Josephine Kanimozhi'
'Alexander, V.'

_publ_section_title
;
 Synthesis, Photophysical, and Magnetic Studies of Ternary Lanthanide(III)
 Complexes of Naphthyl Chromophore Functionalized
 Imidazo[4,5-f][1,10]phenanthroline and Dibenzoylmethane.
;
_journal_name_full 'Dalton Trans.'
_journal_paper_doi 10.1039/C7DT01133D
_journal_year 2017
_chemical_formula_moiety 'C23 H14 N4 O, 0.5 (C3 H7 N O), (H2 O)'
_chemical_formula_sum 'C24.5 H19.5 N4.5 O2.5'
_chemical_formula_weight 416.94
_space_group_crystal_system monoclinic
_space_group_IT_number 14
_space_group_name_Hall '-P 2yn'
_space_group_name_H-M_alt 'P 1 21/n 1'
_symmetry_space_group_name_Hall '-P 2yn'
_symmetry_space_group_name_H-M 'P 1 21/n 1'
_atom_sites_solution_hydrogens mixed
_audit_creation_method SHELXL-2014/7
_audit_update_record
;
2017-05-16 deposited with the CCDC.
2017-06-01 downloaded from the CCDC.
;
_cell_angle_alpha 90
_cell_angle_beta 96.799(7)
_cell_angle_gamma 90
_cell_formula_units_Z 4
_cell_length_a 7.8555(11)
_cell_length_b 26.216(4)
_cell_length_c 10.0748(17)
_cell_measurement_reflns_used 1037
_cell_measurement_temperature 296(2)
_cell_measurement_theta_max 20.57
_cell_measurement_theta_min 2.56
_cell_volume 2060.2(6)
_computing_cell_refinement 'Bruker SAINT'
_computing_data_collection 'Bruker APEX2'
_computing_data_reduction 'Bruker SAINT'
_computing_molecular_graphics 'Bruker SHELXTL'
_computing_publication_material 'Bruker SHELXTL'
_computing_structure_refinement 'SHELXL-2014/7 (Sheldrick, 2014)'
_computing_structure_solution 'SHELXS-97 (Sheldrick 2008)'
_diffrn_ambient_temperature 296(2)
_diffrn_measured_fraction_theta_full 0.998
_diffrn_measured_fraction_theta_max 0.998
_diffrn_measurement_device_type 'Bruker axs kappa apex2 CCD Diffractometer'
_diffrn_measurement_method '\w and \f scan'
_diffrn_radiation_monochromator graphite
_diffrn_radiation_source 'fine-focus sealed tube'
_diffrn_radiation_type MoK\a
_diffrn_radiation_wavelength 0.71073
_diffrn_reflns_av_R_equivalents 0.0795
_diffrn_reflns_av_unetI/netI 0.0950
_diffrn_reflns_Laue_measured_fraction_full 0.998
_diffrn_reflns_Laue_measured_fraction_max 0.998
_diffrn_reflns_limit_h_max 8
_diffrn_reflns_limit_h_min -7
_diffrn_reflns_limit_k_max 29
_diffrn_reflns_limit_k_min -26
_diffrn_reflns_limit_l_max 11
_diffrn_reflns_limit_l_min -11
_diffrn_reflns_number 9830
_diffrn_reflns_point_group_measured_fraction_full 0.998
_diffrn_reflns_point_group_measured_fraction_max 0.998
_diffrn_reflns_theta_full 23.307
_diffrn_reflns_theta_max 23.307
_diffrn_reflns_theta_min 1.553
_exptl_absorpt_coefficient_mu 0.090
_exptl_absorpt_correction_T_max 0.990
_exptl_absorpt_correction_T_min 0.980
_exptl_absorpt_correction_type multi-scan
_exptl_absorpt_process_details 'SADABS V2014/5(Bruker AXS.Inc)'
_exptl_crystal_colour brown
_exptl_crystal_density_diffrn 1.344
_exptl_crystal_description block
_exptl_crystal_F_000 872
_exptl_crystal_preparation ', Luminescent'
_exptl_crystal_recrystallization_method 'Re-crystallisation from solvent: DMF/Water'
_exptl_crystal_size_max 0.180
_exptl_crystal_size_mid 0.150
_exptl_crystal_size_min 0.120
_refine_diff_density_max 0.226
_refine_diff_density_min -0.215
_refine_diff_density_rms 0.048
_refine_ls_extinction_coef 0.0082(18)
_refine_ls_extinction_expression Fc^*^=kFc[1+0.001xFc^2^\l^3^/sin(2\q)]^-1/4^
_refine_ls_extinction_method 'SHELXL-2014/7 (Sheldrick 2014'
_refine_ls_goodness_of_fit_ref 1.015
_refine_ls_hydrogen_treatment mixed
_refine_ls_matrix_type full
_refine_ls_number_parameters 309
_refine_ls_number_reflns 2974
_refine_ls_number_restraints 0
_refine_ls_restrained_S_all 1.015
_refine_ls_R_factor_all 0.1185
_refine_ls_R_factor_gt 0.0566
_refine_ls_shift/su_max 0.001
_refine_ls_shift/su_mean 0.000
_refine_ls_structure_factor_coef Fsqd
_refine_ls_weighting_details 'w=1/[\s^2^(Fo^2^)+(0.0750P)^2^] where P=(Fo^2^+2Fc^2^)/3'
_refine_ls_weighting_scheme calc
_refine_ls_wR_factor_gt 0.1296
_refine_ls_wR_factor_ref 0.1670
_reflns_Friedel_coverage 0.000
_reflns_number_gt 1678
_reflns_number_total 2974
_reflns_threshold_expression 'I > 2\s(I)'
_cod_data_source_file c7dt01133d2.cif
_cod_data_source_block L2
_cod_original_formula_sum 'C24.50 H19.50 N4.50 O2.50'
_cod_database_code 7043182
_shelx_shelxl_version_number 2014/7
_shelx_space_group_comment
;
The symmetry employed for this shelxl refinement is uniquely defined
by the following loop, which should always be used as a source of
symmetry information in preference to the above space-group names.
They are only intended as comments.
;
_shelx_estimated_absorpt_t_min 0.984
_shelx_estimated_absorpt_t_max 0.989

loop_
_space_group_symop_operation_xyz
'x, y, z'
'-x+1/2, y+1/2, -z+1/2'
'-x, -y, -z'
'x-1/2, -y-1/2, z-1/2'

loop_
_atom_site_label
_atom_site_type_symbol
_atom_site_fract_x
_atom_site_fract_y
_atom_site_fract_z
_atom_site_U_iso_or_equiv
_atom_site_adp_type
_atom_site_occupancy
_atom_site_site_symmetry_order
_atom_site_calc_flag
_atom_site_refinement_flags_posn
_atom_site_refinement_flags_adp
_atom_site_refinement_flags_occupancy
_atom_site_disorder_assembly
_atom_site_disorder_group
C23 C -0.0604(5) 0.06051(14) 0.6450(4) 0.0418(10) Uani 1 1 d . . . . .
C1 C 0.5640(5) 0.12909(14) 0.3789(4) 0.0495(11) Uani 1 1 d . . . . .
H1 H 0.5652 0.0991 0.4284 0.059 Uiso 1 1 calc R U . . .
C2 C 0.6918(6) 0.13923(16) 0.3027(4) 0.0624(13) Uani 1 1 d . . . . .
H2 H 0.7842 0.1171 0.3026 0.075 Uiso 1 1 calc R U . . .
C3 C 0.6825(5) 0.18313(16) 0.2250(4) 0.0627(13) Uani 1 1 d . . . . .
H3 H 0.7688 0.1889 0.1710 0.075 Uiso 1 1 calc R U . . .
C4 C 0.4340(4) 0.20839(13) 0.3028(3) 0.0371(9) Uani 1 1 d . . . . .
C5 C 0.2991(5) 0.24680(13) 0.3017(3) 0.0362(9) Uani 1 1 d . . . . .
C6 C 0.1805(5) 0.32132(15) 0.2161(4) 0.0517(11) Uani 1 1 d . . . . .
H6 H 0.1812 0.3485 0.1567 0.062 Uiso 1 1 calc R U . . .
C7 C 0.0541(5) 0.32052(15) 0.3001(4) 0.0535(12) Uani 1 1 d . . . . .
H7 H -0.0258 0.3468 0.2979 0.064 Uiso 1 1 calc R U . . .
C8 C 0.0479(5) 0.28108(14) 0.3857(4) 0.0483(11) Uani 1 1 d . . . . .
H8 H -0.0376 0.2795 0.4421 0.058 Uiso 1 1 calc R U . . .
C9 C 0.1719(4) 0.24244(13) 0.3887(3) 0.0355(9) Uani 1 1 d . . . . .
C10 C 0.1754(4) 0.19758(13) 0.4693(3) 0.0349(9) Uani 1 1 d . . . . .
C11 C 0.1223(5) 0.13360(13) 0.5989(3) 0.0367(9) Uani 1 1 d . . . . .
C12 C 0.2934(5) 0.15932(12) 0.4628(3) 0.0356(9) Uani 1 1 d . . . . .
C13 C 0.4300(5) 0.16455(13) 0.3817(3) 0.0375(10) Uani 1 1 d . . . . .
C14 C 0.0360(5) 0.10223(13) 0.6923(3) 0.0367(9) Uani 1 1 d . . . . .
C15 C 0.0503(5) 0.11422(14) 0.8310(4) 0.0394(10) Uani 1 1 d . . . . .
C16 C 0.1336(5) 0.15872(15) 0.8845(4) 0.0493(11) Uani 1 1 d . . . . .
H16 H 0.1813 0.1813 0.8281 0.059 Uiso 1 1 calc R U . . .
C17 C 0.1447(5) 0.16883(17) 1.0181(4) 0.0602(12) Uani 1 1 d . . . . .
H17 H 0.1982 0.1986 1.0513 0.072 Uiso 1 1 calc R U . . .
C18 C 0.0774(6) 0.13529(19) 1.1056(4) 0.0635(13) Uani 1 1 d . . . . .
H18 H 0.0903 0.1420 1.1969 0.076 Uiso 1 1 calc R U . . .
C19 C -0.0065(5) 0.09299(18) 1.0577(4) 0.0584(12) Uani 1 1 d . . . . .
H19 H -0.0536 0.0711 1.1160 0.070 Uiso 1 1 calc R U . . .
C20 C -0.0234(5) 0.08180(14) 0.9200(4) 0.0454(10) Uani 1 1 d . . . . .
C21 C -0.1136(5) 0.03842(15) 0.8658(4) 0.0563(12) Uani 1 1 d . . . . .
H21 H -0.1615 0.0162 0.9232 0.068 Uiso 1 1 calc R U . . .
C22 C -0.1326(5) 0.02817(15) 0.7330(4) 0.0548(12) Uani 1 1 d . . . . .
H22 H -0.1938 -0.0005 0.7005 0.066 Uiso 1 1 calc R U . . .
N1 N 0.5583(4) 0.21726(12) 0.2233(3) 0.0529(10) Uani 1 1 d . . . . .
N2 N 0.3008(4) 0.28614(11) 0.2142(3) 0.0417(8) Uani 1 1 d . . . . .
N3 N 0.0682(4) 0.18057(11) 0.5573(3) 0.0389(8) Uani 1 1 d . . . . .
N4 N 0.2592(4) 0.11889(10) 0.5437(3) 0.0401(8) Uani 1 1 d . . . . .
O1 O -0.0802(3) 0.05220(9) 0.5110(2) 0.0527(8) Uani 1 1 d . . . . .
H1A H -0.1566 0.0312 0.4921 0.079 Uiso 1 1 calc R U . . .
O2 O 0.3443(3) 0.01334(9) 0.5558(3) 0.0611(9) Uani 1 1 d . . . . .
H2A H 0.3207 0.0449 0.5481 0.092 Uiso 1 1 d R U . . .
H2B H 0.4288 0.0056 0.5142 0.092 Uiso 0.5 1 d R U P . .
H2C H 0.3777 0.0101 0.6388 0.092 Uiso 0.5 1 d R U P . .
N5 N 0.5000 0.0000 1.0000 0.099(3) Uani 1 2 d S . P . .
O3 O 0.4027(18) -0.0146(6) 0.8103(10) 0.148(5) Uani 0.5 1 d . . P A -1
C24 C 0.423(3) 0.0148(10) 0.888(3) 0.128(8) Uani 0.5 1 d . . P A -1
H24 H 0.3866 0.0483 0.8731 0.153 Uiso 0.5 1 calc R U P A -1
C26 C 0.512(2) 0.0417(9) 1.100(3) 0.138(6) Uani 0.5 1 d . . P A -1
H26A H 0.5699 0.0296 1.1832 0.207 Uiso 0.5 1 calc R U P A -1
H26B H 0.5741 0.0698 1.0685 0.207 Uiso 0.5 1 calc R U P A -1
H26C H 0.3983 0.0528 1.1133 0.207 Uiso 0.5 1 calc R U P A -1
C25 C 0.547(3) -0.0477(8) 1.051(3) 0.171(11) Uani 0.5 1 d . . P A .
H25A H 0.6039 -0.0441 1.1405 0.256 Uiso 0.5 1 calc R U P . .
H25B H 0.4466 -0.0685 1.0528 0.256 Uiso 0.5 1 calc R U P . .
H25C H 0.6233 -0.0636 0.9960 0.256 Uiso 0.5 1 calc R U P . .
H3A H -0.012(4) 0.1974(12) 0.591(3) 0.030(10) Uiso 1 1 d . . . . .

loop_
_atom_site_aniso_label
_atom_site_aniso_U_11
_atom_site_aniso_U_22
_atom_site_aniso_U_33
_atom_site_aniso_U_23
_atom_site_aniso_U_13
_atom_site_aniso_U_12
C23 0.048(2) 0.036(2) 0.042(2) 0.0023(19) 0.009(2) -0.001(2)
C1 0.058(3) 0.039(2) 0.057(3) 0.007(2) 0.027(2) 0.010(2)
C2 0.061(3) 0.054(3) 0.078(3) 0.010(2) 0.033(3) 0.020(2)
C3 0.059(3) 0.060(3) 0.077(3) 0.010(3) 0.044(3) 0.012(2)
C4 0.041(2) 0.035(2) 0.037(2) 0.0004(18) 0.0143(19) -0.0014(18)
C5 0.041(2) 0.034(2) 0.035(2) -0.0008(18) 0.0094(18) -0.0012(18)
C6 0.052(3) 0.046(3) 0.058(3) 0.018(2) 0.011(2) 0.001(2)
C7 0.049(3) 0.047(3) 0.068(3) 0.015(2) 0.021(2) 0.008(2)
C8 0.049(3) 0.045(2) 0.055(3) 0.008(2) 0.023(2) 0.010(2)
C9 0.038(2) 0.032(2) 0.039(2) 0.0007(17) 0.0109(18) -0.0033(18)
C10 0.040(2) 0.032(2) 0.036(2) 0.0008(17) 0.0138(19) -0.0028(18)
C11 0.044(2) 0.030(2) 0.038(2) -0.0030(18) 0.0105(19) 0.0003(18)
C12 0.045(2) 0.027(2) 0.036(2) -0.0010(17) 0.0129(19) -0.0029(18)
C13 0.043(2) 0.034(2) 0.039(2) -0.0044(18) 0.0148(19) 0.0015(18)
C14 0.041(2) 0.030(2) 0.042(2) 0.0019(18) 0.0172(19) 0.0026(18)
C15 0.035(2) 0.043(2) 0.042(2) 0.0005(19) 0.0106(19) 0.0018(18)
C16 0.046(3) 0.058(3) 0.046(3) -0.002(2) 0.013(2) -0.008(2)
C17 0.060(3) 0.071(3) 0.051(3) -0.013(2) 0.015(2) -0.011(2)
C18 0.060(3) 0.088(4) 0.044(3) -0.006(3) 0.010(2) -0.002(3)
C19 0.058(3) 0.078(3) 0.042(3) 0.010(2) 0.017(2) -0.002(3)
C20 0.045(2) 0.046(3) 0.048(3) 0.010(2) 0.016(2) 0.000(2)
C21 0.064(3) 0.053(3) 0.054(3) 0.017(2) 0.018(2) -0.006(2)
C22 0.065(3) 0.042(2) 0.061(3) 0.006(2) 0.018(2) -0.013(2)
N1 0.053(2) 0.050(2) 0.061(2) 0.0088(17) 0.0293(19) 0.0053(18)
N2 0.042(2) 0.0371(18) 0.048(2) 0.0073(16) 0.0115(16) 0.0004(16)
N3 0.043(2) 0.033(2) 0.0438(19) -0.0007(16) 0.0203(17) 0.0022(16)
N4 0.048(2) 0.0287(17) 0.0466(19) 0.0017(15) 0.0185(17) 0.0030(15)
O1 0.071(2) 0.0391(16) 0.0488(18) -0.0038(13) 0.0080(15) -0.0091(14)
O2 0.067(2) 0.0386(16) 0.079(2) -0.0048(14) 0.0135(17) 0.0044(14)
N5 0.067(6) 0.129(11) 0.098(7) 0.019(8) 0.003(5) -0.017(5)
O3 0.228(13) 0.131(10) 0.073(7) 0.020(7) -0.032(7) -0.038(9)
C24 0.114(15) 0.090(17) 0.18(2) -0.025(17) 0.032(16) -0.031(13)
C26 0.129(15) 0.169(19) 0.119(14) -0.007(18) 0.026(13) -0.063(14)
C25 0.129(17) 0.131(18) 0.26(3) 0.10(2) 0.040(19) 0.058(15)

loop_
_atom_type_symbol
_atom_type_description
_atom_type_scat_dispersion_real
_atom_type_scat_dispersion_imag
_atom_type_scat_source
C C 0.0033 0.0016 'International Tables Vol C Tables 4.2.6.8 and 6.1.1.4'
H H 0.0000 0.0000 'International Tables Vol C Tables 4.2.6.8 and 6.1.1.4'
N N 0.0061 0.0033 'International Tables Vol C Tables 4.2.6.8 and 6.1.1.4'
O O 0.0106 0.0060 'International Tables Vol C Tables 4.2.6.8 and 6.1.1.4'

loop_
_geom_angle_atom_site_label_1
_geom_angle_atom_site_label_2
_geom_angle_atom_site_label_3
_geom_angle
_geom_angle_site_symmetry_1
_geom_angle_site_symmetry_3
O1 C23 C14 117.6(3) . .
O1 C23 C22 121.8(4) . .
C14 C23 C22 120.6(4) . .
C2 C1 C13 119.1(4) . .
C2 C1 H1 120.5 . .
C13 C1 H1 120.5 . .
C1 C2 C3 119.1(4) . .
C1 C2 H2 120.4 . .
C3 C2 H2 120.4 . .
N1 C3 C2 123.9(3) . .
N1 C3 H3 118.0 . .
C2 C3 H3 118.0 . .
N1 C4 C13 122.9(3) . .
N1 C4 C5 116.8(3) . .
C13 C4 C5 120.3(3) . .
N2 C5 C9 121.8(3) . .
N2 C5 C4 117.8(3) . .
C9 C5 C4 120.4(3) . .
N2 C6 C7 124.5(4) . .
N2 C6 H6 117.8 . .
C7 C6 H6 117.8 . .
C8 C7 C6 119.1(4) . .
C8 C7 H7 120.4 . .
C6 C7 H7 120.4 . .
C7 C8 C9 119.2(3) . .
C7 C8 H8 120.4 . .
C9 C8 H8 120.4 . .
C8 C9 C5 118.0(3) . .
C8 C9 C10 125.0(3) . .
C5 C9 C10 116.9(3) . .
N3 C10 C12 105.3(3) . .
N3 C10 C9 131.7(3) . .
C12 C10 C9 122.9(3) . .
N4 C11 N3 112.1(3) . .
N4 C11 C14 124.3(3) . .
N3 C11 C14 123.6(3) . .
C10 C12 N4 110.6(3) . .
C10 C12 C13 120.9(3) . .
N4 C12 C13 128.5(3) . .
C4 C13 C1 117.6(3) . .
C4 C13 C12 118.2(3) . .
C1 C13 C12 124.2(3) . .
C23 C14 C15 119.3(3) . .
C23 C14 C11 119.8(3) . .
C15 C14 C11 121.0(3) . .
C20 C15 C16 117.5(3) . .
C20 C15 C14 120.1(3) . .
C16 C15 C14 122.4(3) . .
C17 C16 C15 120.6(4) . .
C17 C16 H16 119.7 . .
C15 C16 H16 119.7 . .
C16 C17 C18 121.1(4) . .
C16 C17 H17 119.4 . .
C18 C17 H17 119.4 . .
C19 C18 C17 119.9(4) . .
C19 C18 H18 120.1 . .
C17 C18 H18 120.1 . .
C18 C19 C20 120.6(4) . .
C18 C19 H19 119.7 . .
C20 C19 H19 119.7 . .
C19 C20 C15 120.2(4) . .
C19 C20 C21 122.1(4) . .
C15 C20 C21 117.7(4) . .
C22 C21 C20 122.1(4) . .
C22 C21 H21 118.9 . .
C20 C21 H21 118.9 . .
C21 C22 C23 120.1(4) . .
C21 C22 H22 119.9 . .
C23 C22 H22 119.9 . .
C3 N1 C4 117.3(3) . .
C6 N2 C5 117.3(3) . .
C11 N3 C10 107.6(3) . .
C11 N3 H3A 124(2) . .
C10 N3 H3A 128(2) . .
C11 N4 C12 104.4(3) . .
C23 O1 H1A 109.5 . .
H2A O2 H2B 111.2 . .
H2A O2 H2C 103.0 . .
H2B O2 H2C 107.0 . .
C24 N5 C25 47.1(12) . 3_657
C24 N5 C25 132.9(12) . .
C25 N5 C25 180.0(8) 3_657 .
C24 N5 C26 111.2(11) . .
C25 N5 C26 65.2(13) 3_657 .
C25 N5 C26 114.8(13) . .
O3 C24 N5 116(3) . .
O3 C24 H24 122.2 . .
N5 C24 H24 122.2 . .
N5 C26 H26A 109.5 . .
N5 C26 H26B 109.5 . .
H26A C26 H26B 109.5 . .
N5 C26 H26C 109.5 . .
H26A C26 H26C 109.5 . .
H26B C26 H26C 109.5 . .
N5 C25 H25A 109.5 . .
N5 C25 H25B 109.5 . .
H25A C25 H25B 109.5 . .
N5 C25 H25C 109.5 . .
H25A C25 H25C 109.5 . .
H25B C25 H25C 109.5 . .

loop_
_geom_bond_atom_site_label_1
_geom_bond_atom_site_label_2
_geom_bond_distance
_geom_bond_site_symmetry_2
C23 O1 1.358(4) .
C23 C14 1.382(5) .
C23 C22 1.395(5) .
C1 C2 1.360(5) .
C1 C13 1.407(5) .
C1 H1 0.9300 .
C2 C3 1.388(5) .
C2 H2 0.9300 .
C3 N1 1.322(5) .
C3 H3 0.9300 .
C4 N1 1.355(4) .
C4 C13 1.400(5) .
C4 C5 1.461(5) .
C5 N2 1.358(4) .
C5 C9 1.409(4) .
C6 N2 1.322(4) .
C6 C7 1.380(5) .
C6 H6 0.9300 .
C7 C8 1.351(5) .
C7 H7 0.9300 .
C8 C9 1.403(5) .
C8 H8 0.9300 .
C9 C10 1.428(4) .
C10 N3 1.368(4) .
C10 C12 1.373(4) .
C11 N4 1.325(4) .
C11 N3 1.353(4) .
C11 C14 1.474(5) .
C12 N4 1.383(4) .
C12 C13 1.430(4) .
C14 C15 1.424(5) .
C15 C20 1.409(5) .
C15 C16 1.413(5) .
C16 C17 1.365(5) .
C16 H16 0.9300 .
C17 C18 1.393(5) .
C17 H17 0.9300 .
C18 C19 1.350(6) .
C18 H18 0.9300 .
C19 C20 1.408(5) .
C19 H19 0.9300 .
C20 C21 1.415(5) .
C21 C22 1.356(5) .
C21 H21 0.9300 .
C22 H22 0.9300 .
N3 H3A 0.87(3) .
O1 H1A 0.8200 .
O2 H2A 0.8499 .
O2 H2B 0.8500 .
O2 H2C 0.8500 .
N5 C24 1.28(4) .
N5 C25 1.387(17) 3_657
N5 C25 1.387(17) .
N5 C26 1.48(2) .
O3 C24 1.09(2) .
C24 H24 0.9300 .
C26 H26A 0.9600 .
C26 H26B 0.9600 .
C26 H26C 0.9600 .
C25 H25A 0.9600 .
C25 H25B 0.9600 .
C25 H25C 0.9600 .

loop_
_geom_hbond_atom_site_label_D
_geom_hbond_atom_site_label_H
_geom_hbond_atom_site_label_A
_geom_hbond_distance_DH
_geom_hbond_distance_HA
_geom_hbond_distance_DA
_geom_hbond_angle_DHA
_geom_hbond_site_symmetry_A
O1 H1A O2 0.82 1.90 2.716(4) 175.8 3_556
O2 H2A N4 0.85 2.00 2.846(4) 175.6 .
O2 H2B O2 0.85 2.05 2.896(5) 170.6 3_656
O2 H2C O3 0.85 1.83 2.654(11) 161.4 .
C25 H25A O3 0.96 1.62 2.15(3) 110.7 3_657
N3 H3A N1 0.87(3) 2.63(3) 3.163(4) 121(2) 4_566
N3 H3A N2 0.87(3) 2.08(3) 2.909(4) 159(3) 4_566

loop_
_geom_torsion_atom_site_label_1
_geom_torsion_atom_site_label_2
_geom_torsion_atom_site_label_3
_geom_torsion_atom_site_label_4
_geom_torsion
_geom_torsion_site_symmetry_1
C13 C1 C2 C3 -2.9(6) .
C1 C2 C3 N1 2.3(7) .
N1 C4 C5 N2 5.0(5) .
C13 C4 C5 N2 -174.0(3) .
N1 C4 C5 C9 -175.3(3) .
C13 C4 C5 C9 5.6(5) .
N2 C6 C7 C8 -1.2(7) .
C6 C7 C8 C9 1.1(6) .
C7 C8 C9 C5 0.3(6) .
C7 C8 C9 C10 -176.8(4) .
N2 C5 C9 C8 -1.9(5) .
C4 C5 C9 C8 178.4(3) .
N2 C5 C9 C10 175.5(3) .
C4 C5 C9 C10 -4.2(5) .
C8 C9 C10 N3 0.8(6) .
C5 C9 C10 N3 -176.4(4) .
C8 C9 C10 C12 175.9(4) .
C5 C9 C10 C12 -1.2(5) .
N3 C10 C12 N4 0.8(4) .
C9 C10 C12 N4 -175.4(3) .
N3 C10 C12 C13 -178.4(3) .
C9 C10 C12 C13 5.4(6) .
N1 C4 C13 C1 1.3(5) .
C5 C4 C13 C1 -179.7(3) .
N1 C4 C13 C12 179.5(3) .
C5 C4 C13 C12 -1.6(5) .
C2 C1 C13 C4 1.2(6) .
C2 C1 C13 C12 -176.8(4) .
C10 C12 C13 C4 -3.8(5) .
N4 C12 C13 C4 177.1(3) .
C10 C12 C13 C1 174.2(4) .
N4 C12 C13 C1 -4.9(6) .
O1 C23 C14 C15 175.9(3) .
C22 C23 C14 C15 -4.8(5) .
O1 C23 C14 C11 -4.2(5) .
C22 C23 C14 C11 175.2(3) .
N4 C11 C14 C23 -72.5(5) .
N3 C11 C14 C23 106.0(4) .
N4 C11 C14 C15 107.5(4) .
N3 C11 C14 C15 -74.0(5) .
C23 C14 C15 C20 4.3(5) .
C11 C14 C15 C20 -175.6(3) .
C23 C14 C15 C16 -174.2(3) .
C11 C14 C15 C16 5.8(5) .
C20 C15 C16 C17 1.5(6) .
C14 C15 C16 C17 -180.0(4) .
C15 C16 C17 C18 1.2(7) .
C16 C17 C18 C19 -2.7(7) .
C17 C18 C19 C20 1.5(7) .
C18 C19 C20 C15 1.2(6) .
C18 C19 C20 C21 -178.6(4) .
C16 C15 C20 C19 -2.7(5) .
C14 C15 C20 C19 178.7(4) .
C16 C15 C20 C21 177.2(3) .
C14 C15 C20 C21 -1.4(5) .
C19 C20 C21 C22 178.7(4) .
C15 C20 C21 C22 -1.1(6) .
C20 C21 C22 C23 0.7(6) .
O1 C23 C22 C21 -178.4(4) .
C14 C23 C22 C21 2.3(6) .
C2 C3 N1 C4 0.2(7) .
C13 C4 N1 C3 -2.0(6) .
C5 C4 N1 C3 179.0(4) .
C7 C6 N2 C5 -0.3(6) .
C9 C5 N2 C6 1.8(5) .
C4 C5 N2 C6 -178.5(3) .
N4 C11 N3 C10 0.3(4) .
C14 C11 N3 C10 -178.4(3) .
C12 C10 N3 C11 -0.7(4) .
C9 C10 N3 C11 175.1(4) .
N3 C11 N4 C12 0.3(4) .
C14 C11 N4 C12 178.9(3) .
C10 C12 N4 C11 -0.7(4) .
C13 C12 N4 C11 178.5(4) .
C25 N5 C24 O3 171(3) 3_657
C25 N5 C24 O3 -9(3) .
C26 N5 C24 O3 -176.6(16) .
